data_9016391
loop_
_publ_author_name
'Bloodaxe, E. S.'
'Hughes, J. M.'
'Dyar, M. D.'
'Grew, E. S.'
'Guidotti, C. V.'

_publ_section_title
;
 Linking structure and chemistry in the schorl-dravite series
 Sample Ru-T17-92
;
_journal_name_full 'American Mineralogist'
_journal_page_first 922
_journal_page_last 928
_journal_volume 84
_journal_year 1999
_chemical_compound_source 'Noisy Brook gneiss, Roxbury, Oxford County, Maine, USA'
_chemical_formula_sum 'Al6.606 B3 Ca0.017 F0.106 Fe1.044 H3.041 K0.04 Mg1.242 Na0.533 O30.894 Si6 Ti0.084 V0.015'
_chemical_name_mineral Oxy-schorl
_space_group_IT_number 160
_symmetry_space_group_name_Hall 'R 3 -2"'
_symmetry_space_group_name_H-M 'R 3 m :H'
_cell_angle_alpha 90
_cell_angle_beta 90
_cell_angle_gamma 120
_cell_formula_units_Z 3
_cell_length_a 15.935
_cell_length_b 15.935
_cell_length_c 7.164
_cell_volume 1575.398
_database_code_amcsd 0002244
_exptl_crystal_density_diffrn 3.119
_cod_original_sg_symbol_H-M 'R 3 m'
_cod_original_formula_sum 'Na.533 Ca.017 K.04 Al6.606 Fe1.044 Ti.084 V.015 Mg1.242 Si6 B3 O30.894 F.106 H3.041'
_cod_database_code 9016391

loop_
_space_group_symop_operation_xyz
x,y,z
2/3+x,1/3+y,1/3+z
1/3+x,2/3+y,2/3+z
x,x-y,z
2/3+x,1/3+x-y,1/3+z
1/3+x,2/3+x-y,2/3+z
-y,-x,z
2/3-y,1/3-x,1/3+z
1/3-y,2/3-x,2/3+z
-x+y,y,z
2/3-x+y,1/3+y,1/3+z
1/3-x+y,2/3+y,2/3+z
-y,x-y,z
2/3-y,1/3+x-y,1/3+z
1/3-y,2/3+x-y,2/3+z
-x+y,-x,z
2/3-x+y,1/3-x,1/3+z
1/3-x+y,2/3-x,2/3+z

loop_
_atom_site_aniso_label
_atom_site_aniso_U_11
_atom_site_aniso_U_22
_atom_site_aniso_U_33
_atom_site_aniso_U_12
_atom_site_aniso_U_13
_atom_site_aniso_U_23
NaX 0.01737 0.01737 0.01820 0.00868 0.00000 0.00000
CaX 0.01737 0.01737 0.01820 0.00868 0.00000 0.00000
KX 0.01737 0.01737 0.01820 0.00868 0.00000 0.00000
AlY 0.00772 0.00994 0.01456 0.00497 0.00145 0.00290
Fe3Y 0.00772 0.00994 0.01456 0.00497 0.00145 0.00290
TiY 0.00772 0.00994 0.01456 0.00497 0.00145 0.00290
VY 0.00772 0.00994 0.01456 0.00497 0.00145 0.00290
Fe2Y 0.00772 0.00994 0.01456 0.00497 0.00145 0.00290
MgY 0.00772 0.00994 0.01456 0.00497 0.00145 0.00290
AlZ 0.00540 0.00444 0.00520 0.00236 -0.00050 -0.00025
MgZ 0.00540 0.00444 0.00520 0.00236 -0.00050 -0.00025
SiT 0.00540 0.00521 0.00572 0.00241 -0.00025 -0.00050
B 0.01061 0.00868 0.00416 0.00434 0.00075 0.00150
O1 0.02412 0.02412 0.01300 0.01206 0.00000 0.00000
O-H1 0.02412 0.02412 0.01300 0.01206 0.00000 0.00000
F1 0.02412 0.02412 0.01300 0.01206 0.00000 0.00000
O2 0.01737 0.00675 0.01144 0.00338 -0.00025 -0.00050
O-H3 0.02508 0.01158 0.00884 0.01254 -0.00075 -0.00038
O4 0.00868 0.01447 0.01170 0.00724 -0.00050 -0.00100
O5 0.01351 0.00675 0.01248 0.00675 0.00150 0.00075
O6 0.01331 0.01447 0.00676 0.00917 -0.00125 -0.00250
O7 0.00753 0.00772 0.01040 0.00193 -0.00125 -0.00275
O8 0.00724 0.01052 0.01482 0.00531 0.00075 0.00301

loop_
_atom_site_label
_atom_site_fract_x
_atom_site_fract_y
_atom_site_fract_z
_atom_site_occupancy
_atom_site_type_symbol
_atom_site_attached_hydrogens
NaX 0.00000 0.00000 0.25000 0.53300 Na 0
CaX 0.00000 0.00000 0.25000 0.01700 Ca 0
KX 0.00000 0.00000 0.25000 0.04000 K 0
AlY 0.27150 0.54300 0.31760 0.41800 Al 0
Fe3Y 0.27150 0.54300 0.31760 0.12000 Fe 0
TiY 0.27150 0.54300 0.31760 0.02800 Ti 0
VY 0.27150 0.54300 0.31760 0.00500 V 0
Fe2Y 0.27150 0.54300 0.31760 0.22800 Fe 0
MgY 0.27150 0.54300 0.31760 0.19800 Mg 0
AlZ 0.29790 0.26149 0.63010 0.89200 Al 0
MgZ 0.29790 0.26149 0.63010 0.10800 Mg 0
SiT 0.19178 0.18978 0.01980 1.00000 Si 0
B 0.11030 0.22060 0.47330 1.00000 B 0
O1 0.00000 0.00000 0.79490 0.85300 O 0
O-H1 0.00000 0.00000 0.79490 0.04100 O 1
F1 0.00000 0.00000 0.79490 0.10600 F 0
O2 0.06150 0.12300 0.50780 1.00000 O 0
O-H3 0.26450 0.13225 0.52810 1.00000 O 1
O4 0.09310 0.18620 0.08910 1.00000 O 0
O5 0.18650 0.09325 0.11200 1.00000 O 0
O6 0.19610 0.18570 0.79510 1.00000 O 0
O7 0.28490 0.28540 0.09780 1.00000 O 0
O8 0.20970 0.27010 0.45970 1.00000 O 0

loop_
_cod_changelog_entry_id
_cod_changelog_entry_author
_cod_changelog_entry_date
_cod_changelog_entry_text
1
;cod-tools version 3.8.0
Id: cif_guess_AMCSD_atom_types 9574 2023-05-10 09:00:05Z saulius
;
2023-05-10T18:57:01+03:00
;Derived atom types and hydrogen counts
from atom names that follow the AMCSD naming convention
(Wat == water, O-H == hydroxyl).
;

loop_
_cod_related_entry_id
_cod_related_entry_database
_cod_related_entry_code
1 AMCSD 0002244
